data_8100599
loop_
_publ_author_name
'Zheng, Yue-Qing'
'Lin, Jian-Li'
'Wei, Dan-Yi'

_publ_section_title
;
Crystal structure of carbonatobis(1,10-phenanthroline-N,N')-zinc(II) 
heptahydrate, Zn(C~12~H~8~N~2~)~2~CO~3~ &#x00B7; 7H~2~O
;
_journal_issue 2
_journal_name_full 'Zeitschrift f\"ur Kristallographie - New Crystal Structures'
_journal_page_first 191
_journal_page_last 192
_journal_volume 217
_journal_year 2002
_chemical_formula_structural 'Zn(C12 H8 N2)2 CO3 . 7H2 O'
_chemical_formula_sum 'C25 H30 N4 O10 Zn'
_chemical_formula_weight 611.90
_space_group_IT_number 14
_symmetry_cell_setting monoclinic
_symmetry_space_group_name_Hall '-P 2ybc'
_symmetry_space_group_name_H-M 'P 1 21/c 1'
_cell_angle_alpha 90.00
_cell_angle_beta 105.746(6)
_cell_angle_gamma 90.00
_cell_formula_units_Z 4
_cell_length_a 9.9320(10)
_cell_length_b 26.400(2)
_cell_length_c 10.5680(10)
_cell_measurement_temperature 293(2)
_cell_volume 2667.0(4)
_diffrn_ambient_temperature 293(2)
_exptl_crystal_density_diffrn 1.524
_cod_original_sg_symbol_H-M 'P 21/c'
_cod_database_code 8100599

loop_
_symmetry_equiv_pos_as_xyz
'x, y, z'
'-x, y+1/2, -z+1/2'
'-x, -y, -z'
'x, -y-1/2, z-1/2'

loop_
_atom_site_label
_atom_site_type_symbol
_atom_site_fract_x
_atom_site_fract_y
_atom_site_fract_z
_atom_site_U_iso_or_equiv
_atom_site_adp_type
_atom_site_occupancy
_atom_site_calc_flag
_atom_site_refinement_flags
_atom_site_disorder_assembly
_atom_site_disorder_group
Zn Zn 0.59771(3) 0.121753(11) 0.74466(3) 0.02989(14) Uani 1 d . . .
N1 N 0.4974(2) 0.08636(9) 0.5603(2) 0.0332(5) Uani 1 d . . .
N2 N 0.7728(2) 0.09270(9) 0.6784(2) 0.0345(5) Uani 1 d . . .
N3 N 0.7319(2) 0.16451(9) 0.9026(2) 0.0323(5) Uani 1 d . . .
N4 N 0.5706(2) 0.19834(9) 0.6684(2) 0.0315(5) Uani 1 d . . .
C1 C 0.3610(3) 0.08311(12) 0.5043(3) 0.0410(6) Uani 1 d . . .
C2 C 0.3047(3) 0.06228(14) 0.3804(3) 0.0502(8) Uani 1 d . . .
C3 C 0.3939(4) 0.04535(13) 0.3108(3) 0.0489(8) Uani 1 d . . .
C4 C 0.5383(3) 0.04882(11) 0.3661(3) 0.0385(6) Uani 1 d . . .
C5 C 0.6395(4) 0.03374(13) 0.2982(3) 0.0506(8) Uani 1 d . . .
C6 C 0.7759(4) 0.03884(13) 0.3539(4) 0.0501(8) Uani 1 d . . .
C7 C 0.8284(3) 0.05810(11) 0.4857(3) 0.0401(6) Uani 1 d . . .
C8 C 0.9719(3) 0.06407(13) 0.5513(4) 0.0497(8) Uani 1 d . . .
C9 C 1.0106(3) 0.08243(14) 0.6748(4) 0.0528(8) Uani 1 d . . .
C10 C 0.9085(3) 0.09634(14) 0.7372(3) 0.0451(7) Uani 1 d . . .
C11 C 0.7327(3) 0.07333(10) 0.5545(3) 0.0312(5) Uani 1 d . . .
C12 C 0.5853(3) 0.06938(10) 0.4923(3) 0.0315(5) Uani 1 d . . .
C13 C 0.8110(3) 0.14766(12) 1.0157(3) 0.0391(6) Uani 1 d . . .
C14 C 0.8890(3) 0.17948(14) 1.1144(3) 0.0466(8) Uani 1 d . . .
C15 C 0.8817(3) 0.22997(14) 1.0944(3) 0.0470(8) Uani 1 d . . .
C16 C 0.7970(3) 0.24973(12) 0.9762(3) 0.0382(6) Uani 1 d . . .
C17 C 0.7801(4) 0.30294(13) 0.9477(4) 0.0496(8) Uani 1 d . . .
C18 C 0.6938(4) 0.31987(12) 0.8351(4) 0.0493(8) Uani 1 d . . .
C19 C 0.6178(3) 0.28518(11) 0.7367(3) 0.0378(6) Uani 1 d . . .
C20 C 0.5284(4) 0.30116(13) 0.6160(4) 0.0493(8) Uani 1 d . . .
C21 C 0.4641(3) 0.26564(14) 0.5260(3) 0.0482(8) Uani 1 d . . .
C22 C 0.4888(3) 0.21429(12) 0.5559(3) 0.0401(6) Uani 1 d . . .
C23 C 0.6351(3) 0.23283(11) 0.7586(3) 0.0323(5) Uani 1 d . . .
C24 C 0.7241(3) 0.21487(10) 0.8815(3) 0.0313(5) Uani 1 d . . .
C25 C 0.4431(3) 0.08899(11) 0.8774(3) 0.0373(6) Uani 1 d . . .
O1 O 0.4110(2) 0.12906(8) 0.8044(2) 0.0433(5) Uani 1 d . . .
O2 O 0.5566(2) 0.06691(8) 0.8717(2) 0.0428(5) Uani 1 d . . .
O3 O 0.3701(3) 0.07454(10) 0.9509(3) 0.0675(8) Uani 1 d . . .
O4 O 0.1850(3) 0.12765(9) 1.0400(3) 0.0580(7) Uani 1 d . . .
O5 O 0.2241(3) 0.20005(11) 0.6974(2) 0.0600(7) Uani 1 d . . .
O6 O 0.0553(3) 0.20464(11) 0.8646(3) 0.0595(7) Uani 1 d . . .
O7 O 0.7678(2) 0.00914(8) 0.0096(2) 0.0477(5) Uani 1 d . . .
O8 O 0.2747(3) 0.19416(11) 0.2615(3) 0.0655(7) Uani 1 d . . .
O9 O 0.0453(3) 0.04232(11) 0.1237(3) 0.0659(8) Uani 1 d . . .
O10 O 0.1025(3) 0.19196(14) 0.4283(3) 0.0740(8) Uani 1 d . . .
H1 H 0.3044 0.0937 0.5567 0.052 Uiso 1 d . . .
H2 H 0.2050 0.0573 0.3478 0.053 Uiso 1 d . . .
H3 H 0.3590 0.0348 0.2353 0.036 Uiso 1 d . . .
H5 H 0.6175 0.0242 0.2228 0.086 Uiso 1 d . . .
H6 H 0.8426 0.0260 0.3201 0.076 Uiso 1 d . . .
H8 H 1.0355 0.0586 0.5031 0.055 Uiso 1 d . . .
H9 H 1.0922 0.0858 0.7254 0.049 Uiso 1 d . . .
H10 H 0.9383 0.1101 0.8286 0.060 Uiso 1 d . . .
H13 H 0.8199 0.1116 1.0274 0.052 Uiso 1 d . . .
H14 H 0.9385 0.1657 1.1931 0.046 Uiso 1 d . . .
H15 H 0.9328 0.2504 1.1581 0.053 Uiso 1 d . . .
H17 H 0.8309 0.3241 1.0133 0.079 Uiso 1 d . . .
H18 H 0.6844 0.3497 0.8175 0.096 Uiso 1 d . . .
H20 H 0.5196 0.3336 0.6043 0.045 Uiso 1 d . . .
H21 H 0.4084 0.2773 0.4371 0.050 Uiso 1 d . . .
H22 H 0.4559 0.1892 0.4963 0.035 Uiso 1 d . . .
HAW1 H 0.1387 0.1053 1.0608 0.040 Uiso 1 d . . .
HBW1 H 0.2304 0.1166 1.0095 0.065 Uiso 1 d . . .
HAW2 H 0.2884 0.1772 0.7362 0.097 Uiso 1 d . . .
HBW2 H 0.1703 0.1973 0.7425 0.054 Uiso 1 d . . .
HAW3 H 0.0947 0.1865 0.9249 0.074 Uiso 1 d . . .
HBW3 H 0.0859 0.2374 0.8926 0.165 Uiso 1 d . . .
HAW4 H 0.7243 -0.0135 0.0255 0.059 Uiso 1 d . . .
HBW4 H 0.6963 0.0294 -0.0311 0.078 Uiso 1 d . . .
HAW5 H 0.2464 0.1743 0.1970 0.068 Uiso 1 d . . .
HBW5 H 0.2640 0.2172 0.2201 0.032 Uiso 1 d . . .
HAW6 H 0.0981 0.0224 0.0948 0.056 Uiso 1 d . . .
HBW6 H -0.0469 0.0337 0.0934 0.055 Uiso 1 d . . .
HAW7 H 0.1460 0.1918 0.4976 0.075 Uiso 1 d . . .
HBW7 H 0.1664 0.1829 0.3873 0.109 Uiso 1 d . . .

loop_
_atom_site_aniso_label
_atom_site_aniso_U_11
_atom_site_aniso_U_22
_atom_site_aniso_U_33
_atom_site_aniso_U_23
_atom_site_aniso_U_13
_atom_site_aniso_U_12
Zn 0.0283(2) 0.0319(2) 0.0289(2) -0.00362(11) 0.00677(13) -0.00149(11)
N1 0.0322(12) 0.0338(11) 0.0320(11) -0.0040(9) 0.0062(9) -0.0027(9)
N2 0.0295(11) 0.0353(12) 0.0373(12) -0.0043(9) 0.0068(9) -0.0019(9)
N3 0.0276(11) 0.0363(12) 0.0312(11) -0.0035(9) 0.0051(9) -0.0007(9)
N4 0.0272(11) 0.0365(12) 0.0318(11) -0.0005(9) 0.0097(9) -0.0008(9)
C1 0.0317(14) 0.0473(17) 0.0422(15) -0.0039(13) 0.0067(12) -0.0039(12)
C2 0.0381(16) 0.060(2) 0.0449(17) -0.0089(15) -0.0023(13) -0.0069(14)
C3 0.0531(19) 0.0503(18) 0.0352(15) -0.0125(13) -0.0016(13) -0.0111(15)
C4 0.0493(17) 0.0329(14) 0.0326(13) -0.0060(11) 0.0099(12) -0.0034(12)
C5 0.065(2) 0.0461(18) 0.0420(16) -0.0164(14) 0.0160(16) 0.0017(16)
C6 0.060(2) 0.0462(17) 0.0518(19) -0.0091(14) 0.0284(16) 0.0039(15)
C7 0.0431(16) 0.0343(14) 0.0478(16) -0.0036(12) 0.0208(13) 0.0023(12)
C8 0.0379(16) 0.0481(18) 0.069(2) -0.0057(16) 0.0252(16) 0.0069(14)
C9 0.0296(15) 0.058(2) 0.068(2) -0.0039(17) 0.0096(15) 0.0028(14)
C10 0.0321(15) 0.0525(19) 0.0475(17) -0.0123(14) 0.0051(13) 0.0024(13)
C11 0.0345(13) 0.0253(12) 0.0342(13) -0.0020(10) 0.0102(11) 0.0004(10)
C12 0.0358(14) 0.0261(12) 0.0324(13) -0.0033(10) 0.0089(11) -0.0010(10)
C13 0.0359(14) 0.0455(16) 0.0341(14) -0.0018(12) 0.0066(11) 0.0028(12)
C14 0.0339(15) 0.070(2) 0.0311(14) -0.0056(14) -0.0004(12) -0.0004(14)
C15 0.0316(15) 0.068(2) 0.0405(16) -0.0203(15) 0.0077(12) -0.0096(14)
C16 0.0304(13) 0.0443(16) 0.0439(15) -0.0165(13) 0.0171(12) -0.0092(12)
C17 0.0498(18) 0.0409(17) 0.064(2) -0.0267(15) 0.0257(17) -0.0160(14)
C18 0.056(2) 0.0311(15) 0.070(2) -0.0119(14) 0.0336(18) -0.0047(13)
C19 0.0407(15) 0.0321(14) 0.0474(17) -0.0033(11) 0.0236(13) 0.0002(11)
C20 0.0477(18) 0.0420(17) 0.066(2) 0.0162(15) 0.0287(17) 0.0124(14)
C21 0.0405(17) 0.058(2) 0.0473(17) 0.0185(15) 0.0139(14) 0.0108(15)
C22 0.0348(14) 0.0503(17) 0.0346(14) 0.0008(12) 0.0083(12) 0.0018(13)
C23 0.0274(12) 0.0368(14) 0.0360(13) -0.0015(10) 0.0142(10) -0.0006(10)
C24 0.0277(12) 0.0358(13) 0.0337(13) -0.0070(10) 0.0140(10) -0.0020(10)
C25 0.0412(15) 0.0349(14) 0.0398(14) -0.0043(11) 0.0176(12) -0.0077(12)
O1 0.0384(12) 0.0423(12) 0.0528(13) 0.0076(9) 0.0186(10) 0.0097(9)
O2 0.0450(12) 0.0388(11) 0.0471(12) 0.0074(9) 0.0171(10) 0.0063(9)
O3 0.084(2) 0.0491(14) 0.092(2) 0.0070(14) 0.0632(18) -0.0030(13)
O4 0.0675(17) 0.0495(14) 0.0630(16) -0.0009(11) 0.0277(14) 0.0050(12)
O5 0.0630(16) 0.0729(17) 0.0479(13) 0.0146(12) 0.0213(12) 0.0282(13)
O6 0.0561(15) 0.0734(18) 0.0510(14) 0.0100(12) 0.0181(12) 0.0096(13)
O7 0.0350(11) 0.0409(12) 0.0640(15) 0.0040(10) 0.0082(10) -0.0016(9)
O8 0.0731(18) 0.0747(18) 0.0519(15) -0.0094(13) 0.0224(13) -0.0059(15)
O9 0.0489(14) 0.0674(17) 0.0748(18) -0.0243(14) 0.0053(13) -0.0051(13)
O10 0.0556(16) 0.114(3) 0.0508(15) -0.0033(16) 0.0117(13) -0.0001(16)

loop_
_geom_bond_atom_site_label_1
_geom_bond_atom_site_label_2
_geom_bond_distance
_geom_bond_site_symmetry_2
_geom_bond_publ_flag
Zn O2 2.089(2) . ?
Zn O1 2.124(2) . ?
Zn N1 2.147(2) . ?
Zn N3 2.152(2) . ?
Zn N4 2.166(2) . ?
Zn N2 2.182(2) . ?
Zn C25 2.499(3) . ?
N1 C1 1.326(4) . ?
N1 C12 1.349(4) . ?
N2 C10 1.325(4) . ?
N2 C11 1.361(3) . ?
N3 C13 1.317(4) . ?
N3 C24 1.347(4) . ?
N4 C22 1.315(4) . ?
N4 C23 1.348(4) . ?
C1 C2 1.391(4) . ?
C1 H1 0.9326 . ?
C2 C3 1.371(5) . ?
C2 H2 0.9655 . ?
C3 C4 1.397(5) . ?
C3 H3 0.8278 . ?
C4 C12 1.398(4) . ?
C4 C5 1.441(4) . ?
C5 C6 1.329(5) . ?
C5 H5 0.8070 . ?
C6 C7 1.441(5) . ?
C6 H6 0.8999 . ?
C7 C11 1.403(4) . ?
C7 C8 1.414(5) . ?
C8 C9 1.347(5) . ?
C8 H8 0.9241 . ?
C9 C10 1.401(5) . ?
C9 H9 0.8460 . ?
C10 H10 0.9996 . ?
C11 C12 1.437(4) . ?
C13 C14 1.398(4) . ?
C13 H13 0.9607 . ?
C14 C15 1.348(5) . ?
C14 H14 0.9181 . ?
C15 C16 1.404(5) . ?
C15 H15 0.9029 . ?
C16 C24 1.407(4) . ?
C16 C17 1.437(5) . ?
C17 C18 1.341(5) . ?
C17 H17 0.9260 . ?
C18 C19 1.437(4) . ?
C18 H18 0.8082 . ?
C19 C23 1.404(4) . ?
C19 C20 1.406(5) . ?
C20 C21 1.365(5) . ?
C20 H20 0.8669 . ?
C21 C22 1.399(5) . ?
C21 H21 1.0009 . ?
C22 H22 0.9108 . ?
C23 C24 1.438(4) . ?
C25 O3 1.257(4) . ?
C25 O2 1.284(4) . ?
C25 O1 1.297(4) . ?
O4 HAW1 0.8141 . ?
O4 HBW1 0.6852 . ?
O5 HAW2 0.8935 . ?
O5 HBW2 0.8098 . ?
O6 HAW3 0.8088 . ?
O6 HBW3 0.9375 . ?
O7 HAW4 0.7812 . ?
O7 HBW4 0.9002 . ?
O8 HAW5 0.8459 . ?
O8 HBW5 0.7396 . ?
O9 HAW6 0.8553 . ?
O9 HBW6 0.9132 . ?
O10 HAW7 0.7424 . ?
O10 HBW7 0.8927 . ?
